data_4510464
loop_
_publ_author_name
'Zhang, Fengming'
'Yan, Pengfei'
'Zou, Xiaoyan'
'Zhang, Juwen'
'Hou, Guangfeng'
'Li, Guangming'

_publ_section_title
;
 Novel 3D Alkali--Lanthanide Heterometal--Organic Frameworks with
 Pyrazine-2,3,5,6-tetracarboxylic Acid: Synthesis, Structure, and
 Magnetism
;
_journal_issue 4
_journal_name_full 'Crystal Growth &amp; Design'
_journal_page_first 2014
_journal_paper_doi 10.1021/cg5001254
_journal_volume 14
_journal_year 2014
_chemical_formula_moiety 'C40 Ho5 N10 O50, 16(O), 5(K)'
_chemical_formula_sum 'C40 H52 Ho5 K5 N10 O66'
_chemical_formula_weight 2749.07
_chemical_name_systematic
; 
 ? 
;
_space_group_IT_number 62
_symmetry_cell_setting orthorhombic
_symmetry_space_group_name_Hall '-P 2ac 2n'
_symmetry_space_group_name_H-M 'P n m a'
_atom_sites_solution_primary direct
_atom_sites_solution_secondary difmap
_audit_creation_method SHELXL-97
_cell_angle_alpha 90.00
_cell_angle_beta 90.00
_cell_angle_gamma 90.00
_cell_formula_units_Z 4
_cell_length_a 15.203(3)
_cell_length_b 33.371(7)
_cell_length_c 14.395(3)
_cell_measurement_reflns_used 45911
_cell_measurement_temperature 293(2)
_cell_measurement_theta_max 27.52
_cell_measurement_theta_min 3.03
_cell_volume 7303(3)
_computing_cell_refinement 'RAPID-AUTO (Rigaku 1998 <i>RAPID-AUTO</i>)'
_computing_data_collection 'RAPID-AUTO (Rigaku 1998 <i>RAPID-AUTO</i>)'
_computing_data_reduction 'CrystalClear (Rigaku/MSC, 2002)'
_computing_molecular_graphics 'SHELXTL (Sheldrick, 2008)'
_computing_publication_material SHELXL-97
_computing_structure_refinement 'SHELXL-97 (Sheldrick, 2008)'
_computing_structure_solution 'SHELXS-97 (Sheldrick, 2008)'
_diffrn_ambient_temperature 293(2)
_diffrn_measured_fraction_theta_full 0.998
_diffrn_measured_fraction_theta_max 0.998
_diffrn_measurement_device_type 'Rigaku RAXIS-RAPID'
_diffrn_measurement_method '\w scan'
_diffrn_radiation_monochromator graphite
_diffrn_radiation_source 'fine-focus sealed tube'
_diffrn_radiation_type MoK\a
_diffrn_radiation_wavelength 0.71073
_diffrn_reflns_av_R_equivalents 0.0500
_diffrn_reflns_av_sigmaI/netI 0.0269
_diffrn_reflns_limit_h_max 18
_diffrn_reflns_limit_h_min -18
_diffrn_reflns_limit_k_max 39
_diffrn_reflns_limit_k_min -36
_diffrn_reflns_limit_l_max 16
_diffrn_reflns_limit_l_min -17
_diffrn_reflns_number 52262
_diffrn_reflns_theta_full 25.00
_diffrn_reflns_theta_max 25.00
_diffrn_reflns_theta_min 3.03
_diffrn_standards_decay_% 0
_diffrn_standards_interval_count 0
_diffrn_standards_interval_time 0
_diffrn_standards_number 0
_exptl_absorpt_coefficient_mu 5.783
_exptl_absorpt_correction_T_max 0.5687
_exptl_absorpt_correction_T_min 0.4580
_exptl_absorpt_correction_type multi-scan
_exptl_absorpt_process_details 'ABSCOR (Higashi, 1995)'
_exptl_crystal_colour colorless
_exptl_crystal_density_diffrn 2.500
_exptl_crystal_density_method 'not measured'
_exptl_crystal_description block
_exptl_crystal_F_000 5280
_exptl_crystal_size_max 0.16
_exptl_crystal_size_mid 0.12
_exptl_crystal_size_min 0.11
_refine_diff_density_max 1.130
_refine_diff_density_min -0.906
_refine_diff_density_rms 0.156
_refine_ls_extinction_method none
_refine_ls_goodness_of_fit_ref 1.029
_refine_ls_matrix_type full
_refine_ls_number_parameters 595
_refine_ls_number_reflns 6530
_refine_ls_number_restraints 6
_refine_ls_restrained_S_all 1.033
_refine_ls_R_factor_all 0.0485
_refine_ls_R_factor_gt 0.0316
_refine_ls_shift/su_max 0.001
_refine_ls_shift/su_mean 0.000
_refine_ls_structure_factor_coef Fsqd
_refine_ls_weighting_details 'calc w=1/[\s^2^(Fo^2^)+(0.0355P)^2^+31.1448P] where P=(Fo^2^+2Fc^2^)/3'
_refine_ls_weighting_scheme calc
_refine_ls_wR_factor_gt 0.0729
_refine_ls_wR_factor_ref 0.0814
_reflns_number_gt 4923
_reflns_number_total 6530
_reflns_threshold_expression >2sigma(I)
_cod_data_source_file cg5001254_si_003.cif
_cod_data_source_block Ho
_cod_database_code 4510464

loop_
_symmetry_equiv_pos_as_xyz
'x, y, z'
'-x+1/2, -y, z+1/2'
'x+1/2, -y+1/2, -z+1/2'
'-x, y+1/2, -z'
'-x, -y, -z'
'x-1/2, y, -z-1/2'
'-x-1/2, y-1/2, z-1/2'
'x, -y-1/2, z'

loop_
_atom_site_label
_atom_site_type_symbol
_atom_site_fract_x
_atom_site_fract_y
_atom_site_fract_z
_atom_site_U_iso_or_equiv
_atom_site_adp_type
_atom_site_occupancy
_atom_site_symmetry_multiplicity
_atom_site_calc_flag
_atom_site_refinement_flags
K2 K 0.78411(13) 0.04592(5) -0.18597(12) 0.0436(4) Uani 1 1 d .
O28 O 0.4755(10) 0.2500 0.5236(10) 0.139(6) Uani 1 2 d S
K1 K 0.75750(16) 0.2500 -0.18531(15) 0.0356(5) Uani 1 2 d S
C1 C 0.5018(4) 0.04929(18) 0.0116(4) 0.0143(12) Uani 1 1 d .
C2 C 0.4110(4) 0.04976(18) 0.0029(4) 0.0149(11) Uani 1 1 d .
C3 C 0.3962(4) 0.05067(18) 0.1626(4) 0.0165(12) Uani 1 1 d .
C4 C 0.4867(4) 0.05078(18) 0.1715(4) 0.0185(12) Uani 1 1 d .
C5 C 0.5678(4) 0.04813(18) -0.0676(4) 0.0176(12) Uani 1 1 d .
C6 C 0.5377(5) 0.0496(2) 0.2622(4) 0.0299(15) Uani 1 1 d .
C7 C 0.3613(4) 0.04956(18) -0.0893(4) 0.0161(12) Uani 1 1 d .
C8 C 0.3318(4) 0.0501(2) 0.2425(4) 0.0232(13) Uani 1 1 d .
C9 C 0.5819(4) 0.14936(15) 0.0110(4) 0.0118(12) Uani 1 1 d .
C10 C 0.4924(4) 0.14980(16) -0.0082(4) 0.0145(13) Uani 1 1 d .
C11 C 0.5214(4) 0.14751(16) -0.1646(4) 0.0137(12) Uani 1 1 d .
C12 C 0.6108(4) 0.14726(16) -0.1460(4) 0.0162(12) Uani 1 1 d .
C13 C 0.6232(4) 0.15029(16) 0.1077(4) 0.0168(13) Uani 1 1 d .
C14 C 0.4183(4) 0.14958(17) 0.0632(4) 0.0188(13) Uani 1 1 d .
C15 C 0.4801(5) 0.14486(19) -0.2611(4) 0.0228(14) Uani 1 1 d .
C16 C 0.6820(4) 0.14684(18) -0.2209(4) 0.0160(14) Uani 1 1 d .
C17 C 0.4585(5) 0.2500 0.1625(5) 0.0144(17) Uani 1 2 d S
C18 C 0.3721(5) 0.2500 0.1381(5) 0.0140(16) Uani 1 2 d S
C19 C 0.4089(6) 0.2500 -0.0166(5) 0.0148(17) Uani 1 2 d S
C20 C 0.4981(5) 0.2500 0.0071(5) 0.0105(16) Uani 1 2 d S
C21 C 0.4963(6) 0.2500 0.2609(6) 0.024(2) Uani 1 2 d S
C22 C 0.2966(6) 0.2500 0.2074(5) 0.0209(19) Uani 1 2 d S
C23 C 0.3759(5) 0.2500 -0.1159(5) 0.0139(17) Uani 1 2 d S
C24 C 0.5761(6) 0.2500 -0.0599(5) 0.0177(18) Uani 1 2 d S
Ho1 Ho 0.702007(17) 0.051047(8) 0.112400(18) 0.01602(9) Uani 1 1 d .
Ho2 Ho 0.303950(18) 0.150804(7) -0.129560(19) 0.01547(9) Uani 1 1 d .
Ho3 Ho 0.67912(2) 0.2500 0.14009(3) 0.01456(10) Uani 1 2 d S
K3 K 0.23297(14) 0.14305(5) 0.19068(12) 0.0469(5) Uani 1 1 d .
N1 N 0.5386(3) 0.05024(15) 0.0960(3) 0.0152(10) Uani 1 1 d .
N2 N 0.3586(3) 0.05021(15) 0.0784(3) 0.0191(11) Uani 1 1 d .
N3 N 0.4637(3) 0.14863(13) -0.0964(3) 0.0151(11) Uani 1 1 d .
N4 N 0.6417(3) 0.14781(14) -0.0582(3) 0.0168(11) Uani 1 1 d .
N5 N 0.5220(5) 0.2500 0.0962(4) 0.0138(14) Uani 1 2 d S
N6 N 0.3465(5) 0.2500 0.0479(4) 0.0154(15) Uani 1 2 d S
O1 O 0.6481(3) 0.04828(14) -0.0421(3) 0.0240(10) Uani 1 1 d .
O2 O 0.5389(3) 0.04730(15) -0.1475(3) 0.0323(11) Uani 1 1 d .
O3 O 0.6203(3) 0.04971(15) 0.2547(3) 0.0305(11) Uani 1 1 d .
O4 O 0.4956(4) 0.0487(2) 0.3352(3) 0.0522(16) Uani 1 1 d .
O5 O 0.3413(3) 0.08267(12) -0.1227(3) 0.0268(10) Uani 1 1 d .
O6 O 0.3410(3) 0.01617(13) -0.1216(3) 0.0297(11) Uani 1 1 d .
O7 O 0.3131(3) 0.08202(14) 0.2842(3) 0.0290(11) Uani 1 1 d .
O8 O 0.2935(4) 0.01800(14) 0.2588(4) 0.0375(12) Uani 1 1 d .
O9 O 0.3417(3) 0.15053(13) 0.0286(3) 0.0229(10) Uani 1 1 d .
O10 O 0.4376(3) 0.14734(14) 0.1460(3) 0.0310(12) Uani 1 1 d .
O11 O 0.3968(3) 0.14454(13) -0.2613(3) 0.0239(10) Uani 1 1 d .
O12 O 0.5285(3) 0.14290(17) -0.3298(3) 0.0399(13) Uani 1 1 d .
O13 O 0.6511(3) 0.11727(12) 0.1368(3) 0.0232(9) Uani 1 1 d .
O14 O 0.6263(3) 0.18286(12) 0.1487(3) 0.0234(9) Uani 1 1 d .
O15 O 0.7165(3) 0.11445(13) -0.2421(3) 0.0292(10) Uani 1 1 d .
O16 O 0.7056(3) 0.17948(13) -0.2551(3) 0.0299(11) Uani 1 1 d .
O17 O 0.6510(4) 0.2500 -0.0213(4) 0.0200(13) Uani 1 2 d S
O18 O 0.5595(4) 0.2500 -0.1433(4) 0.0312(16) Uani 1 2 d S
O19 O 0.5788(4) 0.2500 0.2672(4) 0.0192(13) Uani 1 2 d S
O20 O 0.4423(5) 0.2500 0.3263(4) 0.053(2) Uani 1 2 d SU
O21 O 0.2670(3) 0.21744(13) 0.2337(3) 0.0305(11) Uani 1 1 d .
O22 O 0.3592(3) 0.21667(12) -0.1527(3) 0.0216(9) Uani 1 1 d .
O23 O 0.8207(4) 0.01406(18) 0.0488(4) 0.0519(16) Uani 1 1 d .
O24 O 0.7888(3) 0.09532(16) 0.0097(4) 0.0427(13) Uani 1 1 d .
O25 O 0.1746(3) 0.11996(16) -0.0674(4) 0.0412(13) Uani 1 1 d .
O26 O 0.2063(4) 0.20059(16) -0.0536(4) 0.0455(13) Uani 1 1 d .
O27 O 0.7905(3) 0.20618(16) 0.0788(3) 0.0399(12) Uani 1 1 d .
O29 O 0.8608(5) 0.1961(2) -0.0898(4) 0.076(2) Uani 1 1 d .
O30 O 0.4219(8) 0.1536(3) 0.3371(6) 0.113(4) Uani 1 1 d .
O31 O 0.4653(6) 0.1048(3) 0.4984(7) 0.118(3) Uani 1 1 d .
O32 O 0.9344(6) 0.0235(3) -0.0889(6) 0.104(3) Uani 1 1 d .
O33 O 0.1785(4) 0.0705(3) 0.0719(5) 0.105(3) Uani 1 1 d .
O34 O 0.1011(5) 0.1853(2) 0.1013(5) 0.081(2) Uani 1 1 d .
O35 O 0.5984(4) 0.04906(18) 0.6652(4) 0.0544(15) Uani 1 1 d .
O36 O 0.5933(7) 0.2500 -0.3347(5) 0.063(3) Uani 1 2 d S

loop_
_atom_site_aniso_label
_atom_site_aniso_U_11
_atom_site_aniso_U_22
_atom_site_aniso_U_33
_atom_site_aniso_U_23
_atom_site_aniso_U_13
_atom_site_aniso_U_12
K2 0.0551(11) 0.0330(9) 0.0427(9) 0.0008(7) 0.0045(8) 0.0053(8)
O28 0.080(10) 0.228(19) 0.108(11) 0.000 0.001(8) 0.000
K1 0.0464(14) 0.0284(11) 0.0321(11) 0.000 0.0136(10) 0.000
C1 0.018(3) 0.009(3) 0.017(3) -0.001(2) -0.003(2) 0.001(2)
C2 0.016(3) 0.009(3) 0.019(3) 0.000(2) 0.001(2) -0.002(2)
C3 0.017(3) 0.017(3) 0.016(3) 0.000(2) 0.005(2) -0.001(2)
C4 0.024(3) 0.015(3) 0.016(3) 0.006(3) 0.007(2) 0.002(3)
C5 0.021(3) 0.012(3) 0.019(3) -0.004(2) 0.004(2) -0.003(2)
C6 0.027(4) 0.044(4) 0.019(3) 0.001(3) -0.004(3) -0.003(3)
C7 0.014(3) 0.014(3) 0.020(3) 0.000(3) -0.007(2) -0.001(2)
C8 0.018(3) 0.032(4) 0.020(3) 0.006(3) 0.002(2) 0.005(3)
C9 0.014(3) 0.009(3) 0.013(3) 0.001(2) 0.000(2) 0.002(2)
C10 0.019(3) 0.011(3) 0.014(3) -0.001(2) 0.004(2) 0.001(2)
C11 0.013(3) 0.015(3) 0.014(3) 0.008(2) 0.005(2) 0.002(2)
C12 0.019(3) 0.012(3) 0.017(3) 0.000(2) 0.004(2) -0.001(2)
C13 0.015(3) 0.017(4) 0.018(3) -0.001(2) -0.001(2) -0.003(2)
C14 0.020(3) 0.017(3) 0.020(3) -0.002(2) 0.006(3) -0.003(2)
C15 0.022(4) 0.032(4) 0.014(3) 0.002(3) 0.001(3) 0.004(3)
C16 0.005(3) 0.026(4) 0.017(3) -0.004(2) 0.005(2) 0.003(2)
C17 0.015(4) 0.014(4) 0.014(4) 0.000 0.004(3) 0.000
C18 0.013(4) 0.018(4) 0.012(4) 0.000 0.001(3) 0.000
C19 0.020(5) 0.007(4) 0.018(4) 0.000 0.002(3) 0.000
C20 0.012(4) 0.007(4) 0.012(4) 0.000 -0.004(3) 0.000
C21 0.023(5) 0.039(6) 0.011(4) 0.000 0.002(4) 0.000
C22 0.014(4) 0.035(6) 0.013(4) 0.000 -0.006(3) 0.000
C23 0.016(4) 0.013(4) 0.013(4) 0.000 0.004(3) 0.000
C24 0.022(5) 0.019(5) 0.012(4) 0.000 0.002(3) 0.000
Ho1 0.01388(14) 0.01637(15) 0.01779(14) -0.00046(11) -0.00236(10) 0.00051(11)
Ho2 0.01378(15) 0.01615(17) 0.01649(14) 0.00088(10) -0.00260(10) 0.00000(10)
Ho3 0.0129(2) 0.0176(2) 0.01319(18) 0.000 -0.00179(14) 0.000
K3 0.0670(13) 0.0308(8) 0.0430(9) 0.0041(8) 0.0237(9) 0.0057(9)
N1 0.016(3) 0.015(2) 0.015(2) 0.003(2) 0.0002(19) 0.001(2)
N2 0.016(3) 0.018(2) 0.022(3) 0.001(2) 0.000(2) -0.002(2)
N3 0.019(3) 0.014(3) 0.012(2) 0.0015(19) 0.001(2) 0.0018(19)
N4 0.017(3) 0.015(3) 0.019(2) -0.002(2) -0.002(2) -0.0012(19)
N5 0.021(4) 0.012(3) 0.009(3) 0.000 -0.001(3) 0.000
N6 0.013(4) 0.021(4) 0.013(3) 0.000 -0.001(3) 0.000
O1 0.017(2) 0.034(3) 0.020(2) -0.002(2) 0.0018(17) 0.003(2)
O2 0.028(3) 0.056(3) 0.013(2) 0.001(2) 0.0019(19) 0.000(2)
O3 0.027(3) 0.047(3) 0.017(2) 0.002(2) -0.0061(18) 0.000(2)
O4 0.036(3) 0.107(5) 0.013(2) 0.006(3) 0.006(2) 0.010(3)
O5 0.034(3) 0.013(2) 0.033(2) 0.0039(19) -0.010(2) 0.0018(19)
O6 0.037(3) 0.020(2) 0.032(2) -0.001(2) -0.019(2) -0.001(2)
O7 0.031(3) 0.027(3) 0.029(2) -0.003(2) 0.014(2) 0.000(2)
O8 0.037(3) 0.029(3) 0.046(3) 0.001(2) 0.021(2) -0.010(2)
O9 0.012(2) 0.036(3) 0.020(2) -0.0021(18) 0.0015(18) -0.0012(18)
O10 0.027(3) 0.054(3) 0.012(2) 0.003(2) -0.0006(19) -0.003(2)
O11 0.017(3) 0.036(3) 0.018(2) 0.0035(19) -0.0026(17) 0.0036(19)
O12 0.025(3) 0.078(4) 0.017(2) 0.002(2) 0.002(2) 0.007(3)
O13 0.027(2) 0.017(2) 0.025(2) -0.0003(19) -0.0074(19) 0.0019(18)
O14 0.029(2) 0.015(2) 0.026(2) -0.0079(19) -0.0072(19) 0.0014(18)
O15 0.028(3) 0.026(2) 0.034(2) 0.001(2) 0.013(2) 0.004(2)
O16 0.034(3) 0.019(2) 0.037(2) 0.005(2) 0.022(2) 0.002(2)
O17 0.016(3) 0.031(4) 0.013(3) 0.000 0.001(2) 0.000
O18 0.017(3) 0.065(5) 0.011(3) 0.000 0.000(3) 0.000
O19 0.018(3) 0.032(4) 0.008(3) 0.000 -0.002(2) 0.000
O20 0.035(4) 0.110(6) 0.013(3) 0.000 0.004(3) 0.000
O21 0.032(3) 0.029(2) 0.031(2) 0.003(2) 0.015(2) -0.008(2)
O22 0.031(2) 0.013(2) 0.021(2) -0.0015(18) -0.0058(18) -0.0017(17)
O23 0.033(3) 0.059(4) 0.064(4) -0.008(3) 0.005(3) 0.018(3)
O24 0.028(3) 0.049(3) 0.051(3) 0.020(3) 0.002(2) -0.002(3)
O25 0.023(3) 0.055(4) 0.045(3) 0.007(3) 0.000(2) -0.009(2)
O26 0.038(3) 0.037(3) 0.062(3) -0.006(3) 0.010(3) 0.011(3)
O27 0.030(3) 0.055(3) 0.035(3) -0.006(2) 0.006(2) 0.018(3)
O29 0.086(5) 0.105(6) 0.038(3) -0.019(4) 0.009(3) 0.039(4)
O30 0.144(10) 0.136(9) 0.059(5) -0.021(5) 0.011(6) -0.020(7)
O31 0.068(6) 0.164(10) 0.124(8) -0.028(7) -0.008(5) -0.008(6)
O32 0.081(6) 0.137(8) 0.093(6) -0.009(6) 0.020(5) 0.005(6)
O33 0.042(4) 0.207(10) 0.065(5) 0.076(6) 0.014(3) 0.019(5)
O34 0.080(5) 0.103(6) 0.060(4) -0.028(4) 0.007(4) 0.023(4)
O35 0.070(4) 0.043(3) 0.050(3) -0.004(3) 0.002(3) 0.006(3)
O36 0.097(8) 0.057(6) 0.034(4) 0.000 0.009(4) 0.000

loop_
_atom_type_symbol
_atom_type_description
_atom_type_scat_dispersion_real
_atom_type_scat_dispersion_imag
_atom_type_scat_source
C C 0.0033 0.0016 'International Tables Vol C Tables 4.2.6.8 and 6.1.1.4'
H H 0.0000 0.0000 'International Tables Vol C Tables 4.2.6.8 and 6.1.1.4'
Ho Ho -0.2175 4.6783 'International Tables Vol C Tables 4.2.6.8 and 6.1.1.4'
K K 0.2009 0.2494 'International Tables Vol C Tables 4.2.6.8 and 6.1.1.4'
N N 0.0061 0.0033 'International Tables Vol C Tables 4.2.6.8 and 6.1.1.4'
O O 0.0106 0.0060 'International Tables Vol C Tables 4.2.6.8 and 6.1.1.4'

loop_
_geom_angle_atom_site_label_1
_geom_angle_atom_site_label_2
_geom_angle_atom_site_label_3
_geom_angle
_geom_angle_site_symmetry_1
_geom_angle_site_symmetry_3
O15 K2 O8 113.75(17) . 5_655
O15 K2 O32 135.1(2) . .
O8 K2 O32 110.3(2) 5_655 .
O15 K2 O1 85.30(14) . .
O8 K2 O1 89.26(14) 5_655 .
O32 K2 O1 103.4(2) . .
O15 K2 O6 96.53(14) . 6_655
O8 K2 O6 60.54(14) 5_655 6_655
O32 K2 O6 97.8(2) . 6_655
O1 K2 O6 147.85(14) . 6_655
O15 K2 O5 59.97(13) . 6_655
O8 K2 O5 95.20(14) 5_655 6_655
O32 K2 O5 108.6(2) . 6_655
O1 K2 O5 143.72(14) . 6_655
O6 K2 O5 41.89(11) 6_655 6_655
O15 K2 O24 80.50(14) . .
O8 K2 O24 139.17(15) 5_655 .
O32 K2 O24 71.6(2) . .
O1 K2 O24 52.52(13) . .
O6 K2 O24 159.49(14) 6_655 .
O5 K2 O24 123.63(13) 6_655 .
O15 K2 C7 79.28(14) . 6_655
O8 K2 C7 78.96(15) 5_655 6_655
O32 K2 C7 101.6(2) . 6_655
O1 K2 C7 154.72(14) . 6_655
O6 K2 C7 21.06(13) 6_655 6_655
O5 K2 C7 21.11(12) 6_655 6_655
O24 K2 C7 141.75(15) . 6_655
O15 K2 Ho1 117.37(11) . 2_654
O8 K2 Ho1 32.90(10) 5_655 2_654
O32 K2 Ho1 95.45(19) . 2_654
O1 K2 Ho1 121.74(10) . 2_654
O6 K2 Ho1 31.05(8) 6_655 2_654
O5 K2 Ho1 72.05(8) 6_655 2_654
O24 K2 Ho1 161.79(10) . 2_654
C7 K2 Ho1 51.91(10) 6_655 2_654
O15 K2 Ho2 31.98(10) . 6_655
O8 K2 Ho2 115.53(12) 5_655 6_655
O32 K2 Ho2 117.4(2) . 6_655
O1 K2 Ho2 116.97(10) . 6_655
O6 K2 Ho2 72.14(9) 6_655 6_655
O5 K2 Ho2 30.81(8) 6_655 6_655
O24 K2 Ho2 96.74(10) . 6_655
C7 K2 Ho2 51.83(10) 6_655 6_655
Ho1 K2 Ho2 100.69(4) 2_654 6_655
O15 K2 Ho1 98.77(10) . .
O8 K2 Ho1 106.62(11) 5_655 .
O32 K2 Ho1 75.96(17) . .
O1 K2 Ho1 28.75(8) . .
O6 K2 Ho1 163.27(10) 6_655 .
O5 K2 Ho1 154.76(9) 6_655 .
O24 K2 Ho1 32.74(9) . .
C7 K2 Ho1 174.38(11) 6_655 .
Ho1 K2 Ho1 132.99(4) 2_654 .
Ho2 K2 Ho1 124.56(4) 6_655 .
O16 K1 O16 123.0(2) . 8_565
O16 K1 O29 158.3(2) . 8_565
O16 K1 O29 77.37(19) 8_565 8_565
O16 K1 O29 77.37(19) . .
O16 K1 O29 158.3(2) 8_565 .
O29 K1 O29 81.5(3) 8_565 .
O16 K1 O17 98.21(12) . .
O16 K1 O17 98.21(12) 8_565 .
O29 K1 O17 84.88(17) 8_565 .
O29 K1 O17 84.88(17) . .
O16 K1 O22 62.35(12) . 6_655
O16 K1 O22 100.68(13) 8_565 6_655
O29 K1 O22 109.57(19) 8_565 6_655
O29 K1 O22 81.53(15) . 6_655
O17 K1 O22 158.31(8) . 6_655
O16 K1 O22 100.68(13) . 3_554
O16 K1 O22 62.35(12) 8_565 3_554
O29 K1 O22 81.53(15) 8_565 3_554
O29 K1 O22 109.57(19) . 3_554
O17 K1 O22 158.31(8) . 3_554
O22 K1 O22 43.35(15) 6_655 3_554
O16 K1 O18 77.60(12) . .
O16 K1 O18 77.60(12) 8_565 .
O29 K1 O18 117.42(19) 8_565 .
O29 K1 O18 117.42(19) . .
O17 K1 O18 44.20(16) . .
O22 K1 O18 131.00(15) 6_655 .
O22 K1 O18 131.00(15) 3_554 .
O16 K1 O36 62.09(12) . .
O16 K1 O36 62.09(12) 8_565 .
O29 K1 O36 139.25(17) 8_565 .
O29 K1 O36 139.25(17) . .
O17 K1 O36 96.3(2) . .
O22 K1 O36 83.30(18) 6_655 .
O22 K1 O36 83.30(18) 3_554 .
O18 K1 O36 52.1(2) . .
O16 K1 C24 87.66(13) . .
O16 K1 C24 87.66(13) 8_565 .
O29 K1 C24 101.74(19) 8_565 .
O29 K1 C24 101.74(19) . .
O17 K1 C24 22.34(19) . .
O22 K1 C24 148.63(14) 6_655 .
O22 K1 C24 148.63(14) 3_554 .
O18 K1 C24 21.85(18) . .
O36 K1 C24 74.0(2) . .
O16 K1 C23 80.75(12) . 6_655
O16 K1 C23 80.75(12) 8_565 6_655
O29 K1 C23 96.83(18) 8_565 6_655
O29 K1 C23 96.83(18) . 6_655
O17 K1 C23 177.7(2) . 6_655
O22 K1 C23 21.72(8) 6_655 6_655
O22 K1 C23 21.72(8) 3_554 6_655
O18 K1 C23 133.53(19) . 6_655
O36 K1 C23 81.4(2) . 6_655
C24 K1 C23 155.4(2) . 6_655
O16 K1 Ho2 119.44(12) . 3_554
O16 K1 Ho2 30.77(10) 8_565 3_554
O29 K1 Ho2 73.36(13) 8_565 3_554
O29 K1 Ho2 135.80(19) . 3_554
O17 K1 Ho2 127.08(4) . 3_554
O22 K1 Ho2 73.77(8) 6_655 3_554
O22 K1 Ho2 32.10(8) 3_554 3_554
O18 K1 Ho2 106.42(8) . 3_554
O36 K1 Ho2 73.76(10) . 3_554
C24 K1 Ho2 118.43(8) . 3_554
C23 K1 Ho2 52.34(4) 6_655 3_554
N1 C1 C2 119.9(5) . .
N1 C1 C5 114.0(5) . .
C2 C1 C5 126.1(5) . .
N2 C2 C1 121.1(5) . .
N2 C2 C7 114.0(5) . .
C1 C2 C7 124.9(5) . .
N2 C3 C4 120.6(5) . .
N2 C3 C8 114.3(5) . .
C4 C3 C8 125.1(5) . .
N1 C4 C3 120.6(5) . .
N1 C4 C6 113.2(5) . .
C3 C4 C6 126.1(5) . .
O2 C5 O1 127.7(5) . .
O2 C5 C1 117.8(5) . .
O1 C5 C1 114.5(5) . .
O4 C6 O3 126.3(6) . .
O4 C6 C4 117.9(6) . .
O3 C6 C4 115.8(6) . .
O5 C7 O6 126.2(5) . .
O5 C7 C2 117.0(5) . .
O6 C7 C2 116.8(5) . .
O5 C7 K2 65.4(3) . 6
O6 C7 K2 62.2(3) . 6
C2 C7 K2 170.1(4) . 6
O8 C8 O7 122.4(6) . .
O8 C8 C3 117.2(6) . .
O7 C8 C3 120.1(6) . .
O8 C8 Ho1 63.3(3) . 6_556
O7 C8 Ho1 59.2(3) . 6_556
C3 C8 Ho1 176.8(4) . 6_556
O8 C8 K3 126.9(5) . .
O7 C8 K3 42.2(3) . .
C3 C8 K3 96.0(4) . .
Ho1 C8 K3 81.49(16) 6_556 .
N4 C9 C10 120.8(5) . .
N4 C9 C13 113.4(5) . .
C10 C9 C13 125.7(5) . .
N3 C10 C9 120.5(5) . .
N3 C10 C14 113.4(5) . .
C9 C10 C14 126.1(5) . .
N3 C11 C12 120.7(5) . .
N3 C11 C15 113.9(5) . .
C12 C11 C15 125.3(5) . .
N4 C12 C11 121.4(5) . .
N4 C12 C16 114.6(5) . .
C11 C12 C16 124.0(5) . .
O14 C13 O13 127.0(6) . .
O14 C13 C9 117.8(5) . .
O13 C13 C9 115.2(5) . .
O14 C13 K3 68.5(3) . 6_656
O13 C13 K3 58.7(3) . 6_656
C9 C13 K3 172.3(4) . 6_656
O10 C14 O9 127.0(6) . .
O10 C14 C10 118.5(6) . .
O9 C14 C10 114.5(5) . .
O10 C14 K3 70.6(4) . .
O9 C14 K3 56.4(3) . .
C10 C14 K3 170.1(4) . .
O12 C15 O11 126.4(6) . .
O12 C15 C11 119.2(6) . .
O11 C15 C11 114.4(5) . .
O15 C16 O16 122.8(5) . .
O15 C16 C12 118.8(5) . .
O16 C16 C12 118.3(5) . .
O15 C16 Ho2 65.1(3) . 6_655
O16 C16 Ho2 58.2(3) . 6_655
C12 C16 Ho2 174.6(4) . 6_655
N5 C17 C18 120.3(7) . .
N5 C17 C21 112.6(7) . .
C18 C17 C21 127.1(7) . .
N6 C18 C17 121.6(7) . .
N6 C18 C22 114.3(7) . .
C17 C18 C22 124.0(7) . .
N6 C19 C20 121.5(7) . .
N6 C19 C23 115.0(7) . .
C20 C19 C23 123.5(7) . .
N5 C20 C19 119.9(7) . .
N5 C20 C24 113.4(7) . .
C19 C20 C24 126.8(7) . .
O20 C21 O19 127.0(8) . .
O20 C21 C17 116.8(8) . .
O19 C21 C17 116.2(7) . .
O21 C22 O21 123.2(9) 8_565 .
O21 C22 C18 118.4(4) 8_565 .
O21 C22 C18 118.4(4) . .
O21 C22 Ho3 62.1(4) 8_565 6_556
O21 C22 Ho3 62.1(4) . 6_556
C18 C22 Ho3 170.1(6) . 6_556
O22 C23 O22 124.3(7) . 8_565
O22 C23 C19 117.6(4) . .
O22 C23 C19 117.6(4) 8_565 .
O22 C23 K1 62.4(4) . 6
O22 C23 K1 62.4(4) 8_565 6
C19 C23 K1 167.2(5) . 6
O18 C24 O17 127.8(8) . .
O18 C24 C20 117.3(8) . .
O17 C24 C20 114.9(7) . .
O18 C24 K1 68.6(5) . .
O17 C24 K1 59.2(4) . .
C20 C24 K1 174.1(5) . .
O6 Ho1 O13 142.66(16) 5_655 .
O6 Ho1 O23 74.6(2) 5_655 .
O13 Ho1 O23 142.40(19) . .
O6 Ho1 O1 85.36(15) 5_655 .
O13 Ho1 O1 93.56(15) . .
O23 Ho1 O1 83.16(18) . .
O6 Ho1 O3 77.83(17) 5_655 .
O13 Ho1 O3 73.82(16) . .
O23 Ho1 O3 135.65(19) . .
O1 Ho1 O3 128.43(15) . .
O6 Ho1 O24 139.09(18) 5_655 .
O13 Ho1 O24 72.86(17) . .
O23 Ho1 O24 71.0(2) . .
O1 Ho1 O24 69.34(17) . .
O3 Ho1 O24 143.06(18) . .
O6 Ho1 O7 123.81(15) 5_655 6_656
O13 Ho1 O7 75.20(15) . 6_656
O23 Ho1 O7 86.01(19) . 6_656
O1 Ho1 O7 144.62(15) . 6_656
O3 Ho1 O7 81.22(15) . 6_656
O24 Ho1 O7 75.29(17) . 6_656
O6 Ho1 N1 73.57(16) 5_655 .
O13 Ho1 N1 72.46(15) . .
O23 Ho1 N1 135.70(18) . .
O1 Ho1 N1 64.33(14) . .
O3 Ho1 N1 64.18(15) . .
O24 Ho1 N1 118.78(16) . .
O7 Ho1 N1 137.72(16) 6_656 .
O6 Ho1 O8 72.47(15) 5_655 6_656
O13 Ho1 O8 118.12(15) . 6_656
O23 Ho1 O8 69.0(2) . 6_656
O1 Ho1 O8 147.97(16) . 6_656
O3 Ho1 O8 69.86(17) . 6_656
O24 Ho1 O8 113.53(17) . 6_656
O7 Ho1 O8 51.37(14) 6_656 6_656
N1 Ho1 O8 127.10(16) . 6_656
O6 Ho1 C8 98.08(17) 5_655 6_656
O13 Ho1 C8 97.27(17) . 6_656
O23 Ho1 C8 75.69(19) . 6_656
O1 Ho1 C8 156.72(16) . 6_656
O3 Ho1 C8 74.58(16) . 6_656
O24 Ho1 C8 94.28(18) . 6_656
O7 Ho1 C8 25.77(17) 6_656 6_656
N1 Ho1 C8 138.75(17) . 6_656
O8 Ho1 C8 25.62(17) 6_656 6_656
O6 Ho1 K3 133.88(11) 5_655 6_656
O13 Ho1 K3 41.87(10) . 6_656
O23 Ho1 K3 123.74(15) . 6_656
O1 Ho1 K3 134.35(11) . 6_656
O3 Ho1 K3 59.69(12) . 6_656
O24 Ho1 K3 84.67(14) . 6_656
O7 Ho1 K3 38.18(11) 6_656 6_656
N1 Ho1 K3 100.54(12) . 6_656
O8 Ho1 K3 76.48(11) 6_656 6_656
C8 Ho1 K3 55.99(13) 6_656 6_656
O6 Ho1 K2 42.54(11) 5_655 2_655
O13 Ho1 K2 127.67(11) . 2_655
O23 Ho1 K2 80.41(16) . 2_655
O1 Ho1 K2 127.81(12) . 2_655
O3 Ho1 K2 56.02(12) . 2_655
O24 Ho1 K2 144.83(12) . 2_655
O7 Ho1 K2 82.90(11) 6_656 2_655
N1 Ho1 K2 95.92(11) . 2_655
O8 Ho1 K2 34.17(11) 6_656 2_655
C8 Ho1 K2 58.27(14) 6_656 2_655
K3 Ho1 K2 95.04(4) 6_656 2_655
O5 Ho2 O9 84.06(15) . .
O5 Ho2 O11 78.70(16) . .
O9 Ho2 O11 128.99(15) . .
O5 Ho2 O22 144.77(16) . .
O9 Ho2 O22 93.04(14) . .
O11 Ho2 O22 76.07(15) . .
O5 Ho2 O25 76.50(18) . .
O9 Ho2 O25 80.60(17) . .
O11 Ho2 O25 138.55(17) . .
O22 Ho2 O25 137.78(17) . .
O5 Ho2 O16 124.00(14) . 6
O9 Ho2 O16 144.52(16) . 6
O11 Ho2 O16 81.62(16) . 6
O22 Ho2 O16 75.96(15) . 6
O25 Ho2 O16 85.38(17) . 6
O5 Ho2 N3 74.09(15) . .
O9 Ho2 N3 64.73(15) . .
O11 Ho2 N3 64.43(15) . .
O22 Ho2 N3 72.99(15) . .
O25 Ho2 N3 136.16(17) . .
O16 Ho2 N3 138.28(16) 6 .
O5 Ho2 O26 140.84(17) . .
O9 Ho2 O26 73.85(17) . .
O11 Ho2 O26 140.05(17) . .
O22 Ho2 O26 69.75(17) . .
O25 Ho2 O26 68.39(18) . .
O16 Ho2 O26 70.69(18) 6 .
N3 Ho2 O26 121.44(17) . .
O5 Ho2 O15 72.48(14) . 6
O9 Ho2 O15 144.95(15) . 6
O11 Ho2 O15 72.11(16) . 6
O22 Ho2 O15 121.13(14) . 6
O25 Ho2 O15 69.01(17) . 6
O16 Ho2 O15 51.60(14) 6 6
N3 Ho2 O15 129.05(15) . 6
O26 Ho2 O15 108.77(17) . 6
O5 Ho2 C16 98.31(16) . 6
O9 Ho2 C16 153.27(16) . 6
O11 Ho2 C16 77.21(15) . 6
O22 Ho2 C16 99.63(16) . 6
O25 Ho2 C16 74.18(17) . 6
O16 Ho2 C16 25.88(15) 6 6
N3 Ho2 C16 141.62(16) . 6
O26 Ho2 C16 88.53(18) . 6
O15 Ho2 C16 25.83(15) 6 6
O5 Ho2 K1 144.14(11) . 6
O9 Ho2 K1 130.01(11) . 6
O11 Ho2 K1 70.77(11) . 6
O22 Ho2 K1 42.31(10) . 6
O25 Ho2 K1 115.29(13) . 6
O16 Ho2 K1 34.31(11) 6 6
N3 Ho2 K1 107.61(11) . 6
O26 Ho2 K1 70.12(13) . 6
O15 Ho2 K1 80.44(10) 6 6
C16 Ho2 K1 57.36(12) 6 6
O5 Ho2 K2 43.23(11) . 6
O9 Ho2 K2 126.75(11) . 6
O11 Ho2 K2 59.26(11) . 6
O22 Ho2 K2 132.44(10) . 6
O25 Ho2 K2 80.06(14) . 6
O16 Ho2 K2 81.89(10) 6 6
N3 Ho2 K2 99.21(11) . 6
O26 Ho2 K2 139.17(14) . 6
O15 Ho2 K2 32.75(10) 6 6
C16 Ho2 K2 57.45(12) 6 6
K1 Ho2 K2 103.09(4) 6 6
O17 Ho3 O19 129.8(2) . .
O17 Ho3 O14 89.42(11) . .
O19 Ho3 O14 75.19(11) . .
O17 Ho3 O14 89.42(11) . 8_565
O19 Ho3 O14 75.19(11) . 8_565
O14 Ho3 O14 140.1(2) . 8_565
O17 Ho3 O27 76.49(16) . 8_565
O19 Ho3 O27 137.12(14) . 8_565
O14 Ho3 O27 145.88(17) . 8_565
O14 Ho3 O27 71.65(17) 8_565 8_565
O17 Ho3 O27 76.49(16) . .
O19 Ho3 O27 137.12(14) . .
O14 Ho3 O27 71.65(17) . .
O14 Ho3 O27 145.88(17) 8_565 .
O27 Ho3 O27 74.9(3) 8_565 .
O17 Ho3 N5 64.8(2) . .
O19 Ho3 N5 65.0(2) . .
O14 Ho3 N5 71.77(10) . .
O14 Ho3 N5 71.77(10) 8_565 .
O27 Ho3 N5 125.94(16) 8_565 .
O27 Ho3 N5 125.94(16) . .
O17 Ho3 O21 144.13(15) . 3
O19 Ho3 O21 77.53(17) . 3
O14 Ho3 O21 123.39(14) . 3
O14 Ho3 O21 74.60(14) 8_565 3
O27 Ho3 O21 68.09(16) 8_565 3
O27 Ho3 O21 98.88(17) . 3
N5 Ho3 O21 134.55(16) . 3
O17 Ho3 O21 144.13(15) . 6_656
O19 Ho3 O21 77.53(17) . 6_656
O14 Ho3 O21 74.60(14) . 6_656
O14 Ho3 O21 123.39(14) 8_565 6_656
O27 Ho3 O21 98.88(17) 8_565 6_656
O27 Ho3 O21 68.09(16) . 6_656
N5 Ho3 O21 134.55(16) . 6_656
O21 Ho3 O21 51.4(2) 3 6_656
O17 Ho3 C22 151.3(2) . 6_656
O19 Ho3 C22 78.9(2) . 6_656
O14 Ho3 C22 99.94(11) . 6_656
O14 Ho3 C22 99.94(11) 8_565 6_656
O27 Ho3 C22 80.82(18) 8_565 6_656
O27 Ho3 C22 80.82(18) . 6_656
N5 Ho3 C22 143.9(2) . 6_656
O21 Ho3 C22 25.86(10) 3 6_656
O21 Ho3 C22 25.86(10) 6_656 6_656
O17 Ho3 K3 125.34(3) . 3
O19 Ho3 K3 72.16(8) . 3
O14 Ho3 K3 142.84(10) . 3
O14 Ho3 K3 43.22(10) 8_565 3
O27 Ho3 K3 65.10(13) 8_565 3
O27 Ho3 K3 124.43(14) . 3
N5 Ho3 K3 108.76(8) . 3
O21 Ho3 K3 31.40(10) 3 3
O21 Ho3 K3 81.42(10) 6_656 3
C22 Ho3 K3 56.83(5) 6_656 3
O17 Ho3 K3 125.34(3) . 6_656
O19 Ho3 K3 72.16(8) . 6_656
O14 Ho3 K3 43.22(10) . 6_656
O14 Ho3 K3 142.84(10) 8_565 6_656
O27 Ho3 K3 124.43(14) 8_565 6_656
O27 Ho3 K3 65.10(13) . 6_656
N5 Ho3 K3 108.76(8) . 6_656
O21 Ho3 K3 81.42(10) 3 6_656
O21 Ho3 K3 31.40(10) 6_656 6_656
C22 Ho3 K3 56.83(5) 6_656 6_656
K3 Ho3 K3 108.49(5) 3 6_656
O21 K3 O7 120.30(17) . .
O21 K3 O34 76.6(2) . .
O7 K3 O34 158.9(2) . .
O21 K3 O9 89.76(14) . .
O7 K3 O9 102.05(14) . .
O34 K3 O9 89.71(18) . .
O21 K3 O13 99.42(13) . 6_556
O7 K3 O13 63.19(13) . 6_556
O34 K3 O13 103.75(19) . 6_556
O9 K3 O13 165.11(14) . 6_556
O21 K3 O33 158.95(17) . .
O7 K3 O33 78.87(17) . .
O34 K3 O33 87.0(2) . .
O9 K3 O33 76.82(15) . .
O13 K3 O33 97.26(15) 6_556 .
O21 K3 O14 61.49(13) . 6_556
O7 K3 O14 100.62(13) . 6_556
O34 K3 O14 75.58(16) . 6_556
O9 K3 O14 149.82(13) . 6_556
O13 K3 O14 43.18(12) 6_556 6_556
O33 K3 O14 127.33(16) . 6_556
O21 K3 O10 79.12(14) . .
O7 K3 O10 72.32(13) . .
O34 K3 O10 126.3(2) . .
O9 K3 O10 42.98(12) . .
O13 K3 O10 127.20(14) 6_556 .
O33 K3 O10 100.75(16) . .
O14 K3 O10 129.72(13) 6_556 .
O21 K3 C13 79.93(14) . 6_556
O7 K3 C13 81.33(14) . 6_556
O34 K3 C13 90.29(18) . 6_556
O9 K3 C13 169.40(15) . 6_556
O13 K3 C13 21.58(12) 6_556 6_556
O33 K3 C13 113.76(16) . 6_556
O14 K3 C13 21.63(12) 6_556 6_556
O10 K3 C13 131.15(15) . 6_556
O21 K3 C14 84.37(15) . .
O7 K3 C14 86.77(15) . .
O34 K3 C14 108.6(2) . .
O9 K3 C14 21.57(14) . .
O13 K3 C14 147.37(16) 6_556 .
O33 K3 C14 88.48(16) . .
O14 K3 C14 144.15(14) 6_556 .
O10 K3 C14 21.41(14) . .
C13 K3 C14 151.90(17) 6_556 .
O21 K3 C8 134.59(17) . .
O7 K3 C8 17.97(13) . .
O34 K3 C8 148.8(2) . .
O9 K3 C8 90.18(14) . .
O13 K3 C8 75.02(13) 6_556 .
O33 K3 C8 62.62(17) . .
O14 K3 C8 116.05(13) 6_556 .
O10 K3 C8 70.46(14) . .
C13 K3 C8 95.30(14) 6_556 .
C14 K3 C8 79.39(15) . .
O21 K3 Ho1 123.83(11) . 6_556
O7 K3 Ho1 34.15(9) . 6_556
O34 K3 Ho1 127.18(18) . 6_556
O9 K3 Ho1 132.53(10) . 6_556
O13 K3 Ho1 32.91(8) 6_556 6_556
O33 K3 Ho1 76.69(12) . 6_556
O14 K3 Ho1 75.71(8) 6_556 6_556
O10 K3 Ho1 106.18(10) . 6_556
C13 K3 Ho1 54.13(10) 6_556 6_556
C14 K3 Ho1 120.53(12) . 6_556
C8 K3 Ho1 42.52(10) . 6_556
C1 N1 C4 119.3(5) . .
C1 N1 Ho1 120.2(4) . .
C4 N1 Ho1 120.6(4) . .
C3 N2 C2 118.5(5) . .
C11 N3 C10 119.2(5) . .
C11 N3 Ho2 120.7(4) . .
C10 N3 Ho2 120.0(4) . .
C9 N4 C12 117.3(5) . .
C20 N5 C17 118.9(7) . .
C20 N5 Ho3 120.6(5) . .
C17 N5 Ho3 120.5(5) . .
C19 N6 C18 117.7(7) . .
C5 O1 Ho1 127.0(4) . .
C5 O1 K2 118.2(3) . .
Ho1 O1 K2 114.83(16) . .
C6 O3 Ho1 126.1(4) . .
C7 O5 Ho2 159.6(4) . .
C7 O5 K2 93.5(3) . 6
Ho2 O5 K2 105.96(15) . 6
C7 O6 Ho1 154.9(4) . 5_655
C7 O6 K2 96.7(3) . 6
Ho1 O6 K2 106.41(15) 5_655 6
C8 O7 Ho1 95.0(4) . 6_556
C8 O7 K3 119.9(4) . .
Ho1 O7 K3 107.66(16) 6_556 .
C8 O8 Ho1 91.1(4) . 6_556
C8 O8 K2 145.8(4) . 5_655
Ho1 O8 K2 112.93(18) 6_556 5_655
C14 O9 Ho2 127.3(4) . .
C14 O9 K3 102.0(4) . .
Ho2 O9 K3 130.37(19) . .
C14 O10 K3 88.0(4) . .
C15 O11 Ho2 126.3(4) . .
C13 O13 Ho1 152.0(4) . .
C13 O13 K3 99.8(3) . 6_656
Ho1 O13 K3 105.23(15) . 6_656
C13 O14 Ho3 144.5(4) . .
C13 O14 K3 89.9(3) . 6_656
Ho3 O14 K3 105.26(14) . 6_656
C16 O15 Ho2 89.1(3) . 6_655
C16 O15 K2 147.8(4) . .
Ho2 O15 K2 115.26(17) 6_655 .
C16 O16 Ho2 95.9(3) . 6_655
C16 O16 K1 134.7(4) . .
Ho2 O16 K1 114.91(18) 6_655 .
C24 O17 Ho3 126.4(5) . .
C24 O17 K1 98.5(5) . .
Ho3 O17 K1 135.1(2) . .
C24 O18 K1 89.5(5) . .
C21 O19 Ho3 125.7(5) . .
C22 O21 Ho3 92.0(4) . 6_556
C22 O21 K3 146.7(5) . .
Ho3 O21 K3 118.62(17) 6_556 .
C23 O22 Ho2 146.1(4) . .
C23 O22 K1 95.9(4) . 6
Ho2 O22 K1 105.59(14) . 6
Ho1 O24 K2 101.68(18) . .

loop_
_geom_bond_atom_site_label_1
_geom_bond_atom_site_label_2
_geom_bond_distance
_geom_bond_site_symmetry_2
K2 O15 2.635(5) .
K2 O8 2.654(5) 5_655
K2 O32 2.781(10) .
K2 O1 2.928(4) .
K2 O6 3.067(5) 6_655
K2 O5 3.137(5) 6_655
K2 O24 3.264(6) .
K2 C7 3.443(6) 6_655
K2 Ho1 4.3519(18) 2_654
K2 Ho2 4.4038(18) 6_655
K2 Ho1 4.4760(19) .
K1 O16 2.678(5) .
K1 O16 2.678(5) 8_565
K1 O29 2.756(7) 8_565
K1 O29 2.756(7) .
K1 O17 2.862(6) .
K1 O22 3.011(5) 6_655
K1 O22 3.011(5) 3_554
K1 O18 3.070(7) .
K1 O36 3.295(10) .
K1 C24 3.297(9) .
K1 C23 3.380(8) 6_655
K1 Ho2 4.3080(15) 3_554
C1 N1 1.338(7) .
C1 C2 1.385(8) .
C1 C5 1.520(8) .
C2 N2 1.348(7) .
C2 C7 1.528(8) .
C3 N2 1.341(8) .
C3 C4 1.381(9) .
C3 C8 1.511(8) .
C4 N1 1.343(7) .
C4 C6 1.519(8) .
C5 O2 1.231(7) .
C5 O1 1.275(7) .
C6 O4 1.231(8) .
C6 O3 1.260(8) .
C7 O5 1.243(7) .
C7 O6 1.246(7) .
C7 K2 3.443(6) 6
C8 O8 1.243(8) .
C8 O7 1.254(8) .
C8 Ho1 2.873(6) 6_556
C8 K3 3.525(7) .
C9 N4 1.349(8) .
C9 C10 1.390(9) .
C9 C13 1.527(8) .
C10 N3 1.343(8) .
C10 C14 1.525(8) .
C11 N3 1.317(8) .
C11 C12 1.385(9) .
C11 C15 1.528(8) .
C12 N4 1.349(8) .
C12 C16 1.527(8) .
C13 O14 1.237(7) .
C13 O13 1.252(7) .
C13 K3 3.356(6) 6_656
C14 O10 1.231(8) .
C14 O9 1.266(8) .
C14 K3 3.369(6) .
C15 O12 1.234(8) .
C15 O11 1.267(9) .
C16 O15 1.239(7) .
C16 O16 1.248(7) .
C16 Ho2 2.844(6) 6_655
C17 N5 1.357(10) .
C17 C18 1.360(11) .
C17 C21 1.529(11) .
C18 N6 1.355(10) .
C18 C22 1.521(11) .
C19 N6 1.327(10) .
C19 C20 1.399(12) .
C19 C23 1.516(11) .
C20 N5 1.332(10) .
C20 C24 1.528(11) .
C21 O20 1.250(11) .
C21 O19 1.257(11) .
C22 O21 1.235(6) 8_565
C22 O21 1.235(6) .
C22 Ho3 2.830(9) 6_556
C23 O22 1.258(5) .
C23 O22 1.258(5) 8_565
C23 K1 3.380(8) 6
C24 O18 1.227(10) .
C24 O17 1.267(10) .
Ho1 O6 2.340(4) 5_655
Ho1 O13 2.368(4) .
Ho1 O23 2.369(5) .
Ho1 O1 2.372(4) .
Ho1 O3 2.395(4) .
Ho1 O24 2.472(5) .
Ho1 O7 2.478(4) 6_656
Ho1 N1 2.496(5) .
Ho1 O8 2.567(5) 6_656
Ho1 C8 2.873(6) 6_656
Ho1 K3 4.2051(18) 6_656
Ho1 K2 4.3519(18) 2_655
Ho2 O5 2.346(4) .
Ho2 O9 2.348(4) .
Ho2 O11 2.374(4) .
Ho2 O22 2.377(4) .
Ho2 O25 2.393(5) .
Ho2 O16 2.430(4) 6
Ho2 N3 2.476(5) .
Ho2 O26 2.482(5) .
Ho2 O15 2.579(4) 6
Ho2 C16 2.844(6) 6
Ho2 K1 4.3080(15) 6
Ho2 K2 4.4038(18) 6
Ho3 O17 2.363(5) .
Ho3 O19 2.382(6) .
Ho3 O14 2.383(4) .
Ho3 O14 2.383(4) 8_565
Ho3 O27 2.406(5) 8_565
Ho3 O27 2.406(5) .
Ho3 N5 2.472(7) .
Ho3 O21 2.504(4) 3
Ho3 O21 2.504(4) 6_656
Ho3 C22 2.830(9) 6_656
Ho3 K3 4.3981(18) 3
Ho3 K3 4.3981(18) 6_656
K3 O21 2.610(5) .
K3 O7 2.728(5) .
K3 O34 2.768(8) .
K3 O9 2.871(5) .
K3 O13 2.909(4) 6_556
K3 O33 3.078(11) .
K3 O14 3.122(5) 6_556
K3 O10 3.180(5) .
K3 C13 3.356(6) 6_556
K3 Ho1 4.2051(18) 6_556
O5 K2 3.137(5) 6
O6 Ho1 2.340(4) 5_655
O6 K2 3.067(5) 6
O7 Ho1 2.478(4) 6_556
O8 Ho1 2.567(5) 6_556
O8 K2 2.654(5) 5_655
O13 K3 2.909(4) 6_656
O14 K3 3.122(5) 6_656
O15 Ho2 2.579(4) 6_655
O16 Ho2 2.430(4) 6_655
O21 Ho3 2.504(4) 6_556
O22 K1 3.011(5) 6
